data_7051518
loop_
_publ_author_name
'Christoph Janiak'
'Anne-Christine Chamayou'
'Thomas Dorn'

_publ_section_title
;
Hydrophilic interior between hydrophobic regions in
inverse bilayer structures of cation-1,1'-binaphthalene-2,2'-diyl
phosphate salts
;
_journal_name_full 'New Journal of Chemistry'
_journal_paper_doi 10.1039/b510617f
_journal_year 2006
_chemical_formula_sum 'C26 H21 N2 O6 P'
_chemical_formula_weight 488.42
_space_group_IT_number 15
_symmetry_cell_setting monoclinic
_symmetry_space_group_name_Hall '-C 2yc'
_symmetry_space_group_name_H-M 'C 1 2/c 1'
_cell_angle_alpha 90.00
_cell_angle_beta 113.548(3)
_cell_angle_gamma 90.00
_cell_formula_units_Z 8
_cell_length_a 28.659(5)
_cell_length_b 6.8903(12)
_cell_length_c 24.209(4)
_cell_measurement_temperature 203(2)
_cell_volume 4382.5(13)
_diffrn_ambient_temperature 203(2)
_exptl_crystal_density_diffrn 1.481
_cod_original_sg_symbol_H-M 'C 2/c'
_cod_database_code 7051518

loop_
_symmetry_equiv_pos_as_xyz
'x, y, z'
'-x, y, -z+1/2'
'x+1/2, y+1/2, z'
'-x+1/2, y+1/2, -z+1/2'
'-x, -y, -z'
'x, -y, z-1/2'
'-x+1/2, -y+1/2, -z'
'x+1/2, -y+1/2, z-1/2'

loop_
_atom_site_label
_atom_site_type_symbol
_atom_site_fract_x
_atom_site_fract_y
_atom_site_fract_z
_atom_site_U_iso_or_equiv
_atom_site_adp_type
_atom_site_occupancy
_atom_site_symmetry_multiplicity
_atom_site_calc_flag
_atom_site_refinement_flags
_atom_site_disorder_assembly
_atom_site_disorder_group
P P 0.06523(2) 0.22723(8) 0.10841(2) 0.02331(14) Uani 1 1 d . . .
O1 O 0.11998(5) 0.13958(19) 0.11828(6) 0.0254(3) Uani 1 1 d . . .
O3 O 0.06177(6) 0.2173(2) 0.16760(6) 0.0306(3) Uani 1 1 d . . .
O2 O 0.07170(5) 0.44969(19) 0.09065(6) 0.0225(3) Uani 1 1 d . . .
O4 O 0.02412(6) 0.1463(2) 0.05386(6) 0.0302(3) Uani 1 1 d . . .
C1 C 0.11789(7) 0.5451(3) 0.12173(8) 0.0208(4) Uani 1 1 d . . .
C2 C 0.11822(8) 0.6885(3) 0.16288(9) 0.0244(4) Uani 1 1 d . . .
H2 H 0.0888 0.7134 0.1698 0.029 Uiso 1 1 calc R . .
C3 C 0.16124(8) 0.7909(3) 0.19256(9) 0.0268(5) Uani 1 1 d . . .
H3 H 0.1613 0.8900 0.2193 0.032 Uiso 1 1 calc R . .
C4 C 0.20626(8) 0.7504(3) 0.18387(9) 0.0253(4) Uani 1 1 d . . .
C5 C 0.25188(9) 0.8511(3) 0.21682(9) 0.0330(5) Uani 1 1 d . . .
H5 H 0.2515 0.9551 0.2418 0.040 Uiso 1 1 calc R . .
C6 C 0.29647(9) 0.8000(4) 0.21307(10) 0.0375(6) Uani 1 1 d . . .
H6 H 0.3266 0.8680 0.2355 0.045 Uiso 1 1 calc R . .
C7 C 0.29732(9) 0.6456(3) 0.17562(10) 0.0341(5) Uani 1 1 d . . .
H7 H 0.3283 0.6082 0.1739 0.041 Uiso 1 1 calc R . .
C8 C 0.25343(8) 0.5489(3) 0.14160(9) 0.0277(5) Uani 1 1 d . . .
H8 H 0.2546 0.4468 0.1164 0.033 Uiso 1 1 calc R . .
C9 C 0.20632(7) 0.6000(3) 0.14367(8) 0.0221(4) Uani 1 1 d . . .
C10 C 0.15986(7) 0.4991(3) 0.10994(8) 0.0209(4) Uani 1 1 d . . .
C11 C 0.13618(8) 0.1655(3) 0.07149(9) 0.0227(4) Uani 1 1 d . . .
C12 C 0.13072(8) 0.0093(3) 0.03262(9) 0.0277(5) Uani 1 1 d . . .
H12 H 0.1182 -0.1104 0.0394 0.033 Uiso 1 1 calc R . .
C13 C 0.14381(8) 0.0325(3) -0.01528(9) 0.0289(5) Uani 1 1 d . . .
H13 H 0.1402 -0.0717 -0.0418 0.035 Uiso 1 1 calc R . .
C14 C 0.16284(8) 0.2120(3) -0.02540(9) 0.0254(4) Uani 1 1 d . . .
C15 C 0.17418(8) 0.2402(3) -0.07680(10) 0.0325(5) Uani 1 1 d . . .
H15 H 0.1697 0.1368 -0.1038 0.039 Uiso 1 1 calc R . .
C16 C 0.19146(9) 0.4137(4) -0.08773(10) 0.0368(6) Uani 1 1 d . . .
H16 H 0.1992 0.4292 -0.1217 0.044 Uiso 1 1 calc R . .
C17 C 0.19768(8) 0.5694(3) -0.04811(10) 0.0328(5) Uani 1 1 d . . .
H17 H 0.2095 0.6893 -0.0558 0.039 Uiso 1 1 calc R . .
C18 C 0.18674(8) 0.5490(3) 0.00163(9) 0.0258(4) Uani 1 1 d . . .
H18 H 0.1908 0.6556 0.0274 0.031 Uiso 1 1 calc R . .
C19 C 0.16933(7) 0.3692(3) 0.01503(9) 0.0221(4) Uani 1 1 d . . .
C20 C 0.15615(7) 0.3424(3) 0.06584(8) 0.0212(4) Uani 1 1 d . . .
N1 N 0.02588(7) 0.2320(3) -0.06328(9) 0.0397(5) Uani 1 1 d . . .
H1 H 0.0166(10) 0.164(4) -0.0375(12) 0.060 Uiso 1 1 d . . .
C21 C 0.02351(9) 0.1543(4) -0.11460(11) 0.0384(6) Uani 1 1 d . . .
H21 H 0.0139 0.0238 -0.1236 0.046 Uiso 1 1 calc R . .
C22 C 0.03515(8) 0.2650(3) -0.15436(10) 0.0303(5) Uani 1 1 d . . .
H22 H 0.0331 0.2108 -0.1909 0.036 Uiso 1 1 calc R . .
C23 C 0.04992(7) 0.4568(3) -0.14090(9) 0.0241(4) Uani 1 1 d . . .
C24 C 0.05187(8) 0.5326(3) -0.08706(9) 0.0303(5) Uani 1 1 d . . .
H24 H 0.0615 0.6625 -0.0768 0.036 Uiso 1 1 calc R . .
C25 C 0.03956(9) 0.4157(4) -0.04879(10) 0.0379(6) Uani 1 1 d . . .
H25 H 0.0408 0.4660 -0.0121 0.046 Uiso 1 1 calc R . .
C26 C 0.06209(8) 0.5910(3) -0.18284(9) 0.0285(5) Uani 1 1 d . . .
N2 N 0.06755(7) 0.5114(3) -0.22987(8) 0.0317(4) Uani 1 1 d . . .
H2A H 0.0693(10) 0.381(4) -0.2346(11) 0.048 Uiso 1 1 d . . .
H2B H 0.0708(9) 0.586(4) -0.2576(12) 0.048 Uiso 1 1 d . . .
O5 O 0.06540(7) 0.7670(2) -0.17209(7) 0.0439(4) Uani 1 1 d . . .
O6 O 0.07417(7) 1.0668(2) -0.24640(8) 0.0387(4) Uani 1 1 d . . .
H6A H 0.0697(10) 0.996(4) -0.2783(13) 0.058 Uiso 1 1 d . . .
H6B H 0.0723(10) 0.975(4) -0.2198(13) 0.058 Uiso 1 1 d . . .

loop_
_atom_site_aniso_label
_atom_site_aniso_U_11
_atom_site_aniso_U_22
_atom_site_aniso_U_33
_atom_site_aniso_U_23
_atom_site_aniso_U_13
_atom_site_aniso_U_12
P 0.0301(3) 0.0232(3) 0.0199(3) 0.0004(2) 0.0134(2) -0.0031(2)
O1 0.0338(8) 0.0221(7) 0.0241(7) 0.0065(6) 0.0155(6) 0.0034(6)
O3 0.0424(9) 0.0319(8) 0.0239(8) 0.0008(6) 0.0200(7) -0.0037(7)
O2 0.0240(7) 0.0232(7) 0.0219(7) 0.0010(6) 0.0107(6) -0.0011(6)
O4 0.0360(9) 0.0308(8) 0.0254(8) -0.0051(6) 0.0138(7) -0.0094(7)
C1 0.0233(10) 0.0200(10) 0.0184(10) 0.0038(8) 0.0076(8) 0.0006(8)
C2 0.0303(11) 0.0235(11) 0.0228(10) 0.0029(8) 0.0143(9) 0.0049(8)
C3 0.0382(12) 0.0215(10) 0.0195(10) -0.0017(8) 0.0104(9) 0.0027(9)
C4 0.0339(12) 0.0221(10) 0.0187(10) 0.0017(8) 0.0093(9) -0.0008(9)
C5 0.0424(14) 0.0293(12) 0.0241(11) -0.0050(9) 0.0098(10) -0.0066(10)
C6 0.0334(13) 0.0461(15) 0.0285(12) -0.0056(10) 0.0076(10) -0.0137(11)
C7 0.0284(12) 0.0469(14) 0.0275(12) -0.0010(10) 0.0118(10) -0.0037(10)
C8 0.0281(11) 0.0329(12) 0.0224(11) 0.0002(9) 0.0104(9) 0.0013(9)
C9 0.0263(11) 0.0229(10) 0.0166(9) 0.0027(8) 0.0079(8) 0.0021(8)
C10 0.0273(11) 0.0185(10) 0.0191(10) 0.0022(8) 0.0115(8) 0.0022(8)
C11 0.0282(11) 0.0228(10) 0.0198(10) 0.0049(8) 0.0124(8) 0.0059(8)
C12 0.0332(12) 0.0188(10) 0.0334(12) -0.0005(9) 0.0156(10) 0.0016(8)
C13 0.0350(12) 0.0229(11) 0.0306(12) -0.0049(9) 0.0150(10) 0.0027(9)
C14 0.0247(11) 0.0291(11) 0.0230(10) -0.0026(9) 0.0103(8) 0.0053(9)
C15 0.0380(13) 0.0369(13) 0.0285(11) -0.0061(10) 0.0195(10) 0.0035(10)
C16 0.0423(14) 0.0477(14) 0.0301(12) 0.0003(11) 0.0246(11) 0.0025(11)
C17 0.0365(13) 0.0334(12) 0.0335(12) 0.0055(10) 0.0192(10) -0.0008(10)
C18 0.0289(11) 0.0252(11) 0.0247(11) 0.0005(9) 0.0120(9) 0.0010(9)
C19 0.0225(10) 0.0231(10) 0.0210(10) 0.0016(8) 0.0091(8) 0.0050(8)
C20 0.0215(10) 0.0220(10) 0.0200(10) 0.0000(8) 0.0081(8) 0.0030(8)
N1 0.0303(11) 0.0543(14) 0.0430(12) 0.0270(11) 0.0235(9) 0.0117(9)
C21 0.0320(13) 0.0340(13) 0.0519(15) 0.0137(11) 0.0194(11) 0.0009(10)
C22 0.0310(12) 0.0299(12) 0.0311(12) 0.0029(10) 0.0135(9) -0.0010(9)
C23 0.0233(10) 0.0291(11) 0.0211(10) 0.0031(8) 0.0100(8) 0.0020(8)
C24 0.0302(12) 0.0373(13) 0.0234(11) 0.0013(9) 0.0105(9) 0.0034(10)
C25 0.0318(13) 0.0612(17) 0.0233(11) 0.0109(11) 0.0138(10) 0.0148(12)
C26 0.0316(12) 0.0315(12) 0.0242(11) 0.0032(9) 0.0132(9) -0.0024(9)
N2 0.0419(11) 0.0337(11) 0.0255(10) 0.0039(8) 0.0198(9) -0.0018(9)
O5 0.0735(13) 0.0279(9) 0.0417(10) 0.0009(7) 0.0349(9) -0.0056(8)
O6 0.0613(11) 0.0283(9) 0.0345(9) -0.0004(7) 0.0274(9) -0.0030(8)

loop_
_geom_bond_atom_site_label_1
_geom_bond_atom_site_label_2
_geom_bond_distance
_geom_bond_site_symmetry_2
_geom_bond_publ_flag
P O3 1.4768(14) . ?
P O4 1.4831(15) . ?
P O1 1.6077(15) . ?
P O2 1.6225(14) . ?
O1 C11 1.397(2) . ?
O2 C1 1.398(2) . ?
C1 C10 1.379(3) . ?
C1 C2 1.400(3) . ?
C2 C3 1.351(3) . ?
C2 H2 0.9400 . ?
C3 C4 1.416(3) . ?
C3 H3 0.9400 . ?
C4 C5 1.412(3) . ?
C4 C9 1.422(3) . ?
C5 C6 1.363(3) . ?
C5 H5 0.9400 . ?
C6 C7 1.405(3) . ?
C6 H6 0.9400 . ?
C7 C8 1.370(3) . ?
C7 H7 0.9400 . ?
C8 C9 1.415(3) . ?
C8 H8 0.9400 . ?
C9 C10 1.434(3) . ?
C10 C20 1.492(3) . ?
C11 C20 1.377(3) . ?
C11 C12 1.397(3) . ?
C12 C13 1.363(3) . ?
C12 H12 0.9400 . ?
C13 C14 1.412(3) . ?
C13 H13 0.9400 . ?
C14 C15 1.420(3) . ?
C14 C19 1.421(3) . ?
C15 C16 1.360(3) . ?
C15 H15 0.9400 . ?
C16 C17 1.402(3) . ?
C16 H16 0.9400 . ?
C17 C18 1.367(3) . ?
C17 H17 0.9400 . ?
C18 C19 1.421(3) . ?
C18 H18 0.9400 . ?
C19 C20 1.436(3) . ?
N1 C21 1.330(3) . ?
N1 C25 1.330(3) . ?
N1 H1 0.90(3) . ?
C21 C22 1.370(3) . ?
C21 H21 0.9400 . ?
C22 C23 1.386(3) . ?
C22 H22 0.9400 . ?
C23 C24 1.384(3) . ?
C23 C26 1.514(3) . ?
C24 C25 1.376(3) . ?
C24 H24 0.9400 . ?
C25 H25 0.9400 . ?
C26 O5 1.236(3) . ?
C26 N2 1.328(3) . ?
N2 H2A 0.91(3) . ?
N2 H2B 0.88(3) . ?
O6 H6A 0.88(3) . ?
O6 H6B 0.92(3) . ?

loop_
_cod_related_entry_id
_cod_related_entry_database
_cod_related_entry_code
1 ChemSpider 30652882
